data_2226727
loop_
_publ_author_name
'Ali, Yousuf'
'Peng, Yu'
'Hua, Erbing'
'Afza, Nighat'
'Khan, Rashid Ali'

_publ_section_title
;
 2,2-Bis(hydroxymethyl)-2,3-dihydro-1<i>H</i>-pyrrolizin-1-one
;
_journal_coeditor_code XU2763
_journal_issue 7
_journal_name_full 'Acta Crystallographica Section E'
_journal_page_first o1579
_journal_page_last o1580
_journal_paper_doi 10.1107/S1600536810018970
_journal_volume 66
_journal_year 2010
_chemical_formula_iupac 'C9 H11 N O3'
_chemical_formula_moiety 'C9 H11 N O3'
_chemical_formula_sum 'C9 H11 N O3'
_chemical_formula_weight 181.19
_chemical_melting_point 395
_chemical_name_systematic
;
2,2-Bis(hydroxymethyl)-2,3-dihydro-1<i>H</i>-pyrrolizin-1-one
;
_space_group_IT_number 14
_symmetry_cell_setting monoclinic
_symmetry_space_group_name_Hall '-P 2ybc'
_symmetry_space_group_name_H-M 'P 1 21/c 1'
_atom_sites_solution_hydrogens geom
_atom_sites_solution_primary direct
_atom_sites_solution_secondary difmap
_audit_creation_method SHELXL-97
_cell_angle_alpha 90.00
_cell_angle_beta 90.273(6)
_cell_angle_gamma 90.00
_cell_formula_units_Z 24
_cell_length_a 10.2601(8)
_cell_length_b 39.863(3)
_cell_length_c 12.4120(10)
_cell_measurement_reflns_used 5462
_cell_measurement_temperature 113(2)
_cell_measurement_theta_max 72.2
_cell_measurement_theta_min 27.5
_cell_volume 5076.4(7)
_computing_cell_refinement 'CrystalClear (Rigaku, 2009)'
_computing_data_collection 'CrystalClear (Rigaku, 2009)'
_computing_data_reduction 'CrystalClear (Rigaku, 2009)'
_computing_molecular_graphics 'ORTEP-3 (Farrugia, 1997)'
_computing_publication_material 'publCIF (Westrip, 2010)'
_computing_structure_refinement 'SHELXL97 (Sheldrick, 2008)'
_computing_structure_solution 'SHELXS97 (Sheldrick, 2008)'
_diffrn_ambient_temperature 113(2)
_diffrn_measured_fraction_theta_full 0.998
_diffrn_measured_fraction_theta_max 0.979
_diffrn_measurement_device_type 'Rigaku Saturn70 CCD camera'
_diffrn_measurement_method \w
_diffrn_radiation_monochromator multilayer
_diffrn_radiation_source 'fine-focus sealed tube'
_diffrn_radiation_type CuK\a
_diffrn_radiation_wavelength 1.54187
_diffrn_reflns_av_R_equivalents 0.0589
_diffrn_reflns_av_sigmaI/netI 0.0344
_diffrn_reflns_limit_h_max 12
_diffrn_reflns_limit_h_min -12
_diffrn_reflns_limit_k_max 48
_diffrn_reflns_limit_k_min -48
_diffrn_reflns_limit_l_max 14
_diffrn_reflns_limit_l_min -12
_diffrn_reflns_number 51559
_diffrn_reflns_theta_full 67.75
_diffrn_reflns_theta_max 72.73
_diffrn_reflns_theta_min 2.22
_diffrn_standards_decay_% 0
_diffrn_standards_interval_count 0
_diffrn_standards_interval_time 0
_diffrn_standards_number 0
_exptl_absorpt_coefficient_mu 0.899
_exptl_absorpt_correction_T_max 0.8695
_exptl_absorpt_correction_T_min 0.8268
_exptl_absorpt_correction_type multi-scan
_exptl_absorpt_process_details '(CrystalClear; Rigaku, 2009)'
_exptl_crystal_colour colourless
_exptl_crystal_density_diffrn 1.422
_exptl_crystal_density_method 'not measured'
_exptl_crystal_description prism
_exptl_crystal_F_000 2304
_exptl_crystal_size_max 0.22
_exptl_crystal_size_mid 0.18
_exptl_crystal_size_min 0.16
_refine_diff_density_max 0.260
_refine_diff_density_min -0.267
_refine_ls_extinction_method none
_refine_ls_goodness_of_fit_ref 1.091
_refine_ls_hydrogen_treatment mixed
_refine_ls_matrix_type full
_refine_ls_number_parameters 751
_refine_ls_number_reflns 9889
_refine_ls_number_restraints 0
_refine_ls_restrained_S_all 1.091
_refine_ls_R_factor_all 0.0531
_refine_ls_R_factor_gt 0.0447
_refine_ls_shift/su_max 0.000
_refine_ls_shift/su_mean 0.000
_refine_ls_structure_factor_coef Fsqd
_refine_ls_weighting_details 'calc w=1/[\s^2^(Fo^2^)+(0.0583P)^2^+1.4861P] where P=(Fo^2^+2Fc^2^)/3'
_refine_ls_weighting_scheme calc
_refine_ls_wR_factor_gt 0.1136
_refine_ls_wR_factor_ref 0.1215
_reflns_number_gt 8550
_reflns_number_total 9889
_reflns_threshold_expression I>2sigma(I)
_cod_data_source_file xu2763.cif
_cod_data_source_block I
_cod_original_sg_symbol_H-M 'P 21/c'
_cod_database_code 2226727
_cod_database_fobs_code 2226727

loop_
_symmetry_equiv_pos_as_xyz
'x, y, z'
'-x, y+1/2, -z+1/2'
'-x, -y, -z'
'x, -y-1/2, z-1/2'

loop_
_atom_site_type_symbol
_atom_site_label
_atom_site_fract_x
_atom_site_fract_y
_atom_site_fract_z
_atom_site_U_iso_or_equiv
_atom_site_adp_type
_atom_site_calc_flag
_atom_site_refinement_flags
_atom_site_occupancy
_atom_site_disorder_assembly
_atom_site_disorder_group
O O1 0.00788(10) 0.23601(3) 0.79919(9) 0.0209(2) Uani d . 1 . .
O O2 0.12194(13) 0.26396(3) 1.04690(11) 0.0315(3) Uani d . 1 . .
H H2 0.175(2) 0.2699(6) 1.102(2) 0.050(7) Uiso d . 1 . .
O O3 0.29990(12) 0.22299(3) 0.70802(10) 0.0285(3) Uani d . 1 . .
H H3 0.376(3) 0.2300(7) 0.688(2) 0.062(8) Uiso d . 1 . .
O O4 0.50703(11) 0.24375(3) 0.58345(9) 0.0224(3) Uani d . 1 . .
O O5 0.60266(12) 0.26017(3) 0.32413(10) 0.0245(3) Uani d . 1 . .
H H5 0.651(2) 0.2602(6) 0.272(2) 0.042(7) Uiso d . 1 . .
O O6 0.79773(11) 0.23639(3) 0.67012(10) 0.0240(3) Uani d . 1 . .
H H6 0.874(3) 0.2378(6) 0.706(2) 0.044(7) Uiso d . 1 . .
O O7 1.09436(11) 0.06150(3) 0.47694(9) 0.0240(3) Uani d . 1 . .
O O8 0.80230(11) 0.07468(3) 0.38956(9) 0.0230(3) Uani d . 1 . .
H H8 0.728(2) 0.0737(6) 0.354(2) 0.045(7) Uiso d . 1 . .
O O9 0.99084(12) 0.03716(3) 0.72620(11) 0.0273(3) Uani d . 1 . .
H H9 0.941(2) 0.0409(6) 0.778(2) 0.041(7) Uiso d . 1 . .
O O10 1.09012(11) 0.05039(3) -0.03329(10) 0.0229(3) Uani d . 1 . .
O O11 0.79658(12) 0.04535(3) -0.12018(9) 0.0248(3) Uani d . 1 . .
H H11 0.722(2) 0.0404(6) -0.1456(19) 0.037(6) Uiso d . 1 . .
O O12 0.98992(12) 0.06862(3) 0.22557(10) 0.0250(3) Uani d . 1 . .
H H12 0.943(2) 0.0722(6) 0.279(2) 0.044(7) Uiso d . 1 . .
O O13 0.59009(10) 0.03485(3) 0.74524(9) 0.0209(2) Uani d . 1 . .
O O14 0.47801(12) 0.05834(3) 0.49770(10) 0.0278(3) Uani d . 1 . .
H H14 0.428(2) 0.0666(6) 0.447(2) 0.041(6) Uiso d . 1 . .
O O15 0.29842(12) 0.03026(3) 0.84705(10) 0.0277(3) Uani d . 1 . .
H H15 0.217(3) 0.0385(7) 0.868(2) 0.065(8) Uiso d . 1 . .
O O16 0.59239(10) 0.07059(3) 0.25528(9) 0.0220(2) Uani d . 1 . .
O O17 0.49233(12) 0.04752(3) -0.00169(10) 0.0255(3) Uani d . 1 . .
H H17 0.438(3) 0.0448(7) -0.056(2) 0.054(8) Uiso d . 1 . .
O O18 0.29584(11) 0.07697(3) 0.33930(10) 0.0219(2) Uani d . 1 . .
H H18 0.226(2) 0.0734(6) 0.3752(19) 0.036(6) Uiso d . 1 . .
N N1 0.21112(13) 0.30568(3) 0.82425(11) 0.0209(3) Uani d . 1 . .
N N2 0.70994(13) 0.18680(3) 0.45337(11) 0.0189(3) Uani d . 1 . .
N N3 0.88997(12) 0.11537(3) 0.61882(11) 0.0185(3) Uani d . 1 . .
N N4 0.87478(12) 0.11657(3) 0.00760(11) 0.0188(3) Uani d . 1 . .
N N5 0.38885(13) 0.10504(3) 0.72801(11) 0.0188(3) Uani d . 1 . .
N N6 0.37989(12) 0.12235(3) 0.11227(11) 0.0188(3) Uani d . 1 . .
C C1 0.21244(17) 0.33884(4) 0.80508(15) 0.0252(4) Uani d . 1 . .
H H1 0.2813 0.3539 0.8218 0.030 Uiso calc R 1 . .
C C2 0.09387(17) 0.34708(4) 0.75598(15) 0.0270(4) Uani d . 1 . .
H H2A 0.0676 0.3689 0.7339 0.032 Uiso calc R 1 . .
C C3 0.02071(16) 0.31774(4) 0.74498(14) 0.0233(3) Uani d . 1 . .
H H3A -0.0636 0.3158 0.7136 0.028 Uiso calc R 1 . .
C C4 0.09541(15) 0.29189(4) 0.78898(13) 0.0196(3) Uani d . 1 . .
C C5 0.09389(15) 0.25707(4) 0.81614(13) 0.0174(3) Uani d . 1 . .
C C6 0.22115(15) 0.24870(4) 0.87559(13) 0.0189(3) Uani d . 1 . .
C C7 0.30154(16) 0.28135(4) 0.87220(16) 0.0255(4) Uani d . 1 . .
H H7A 0.3284 0.2883 0.9455 0.031 Uiso calc R 1 . .
H H7B 0.3802 0.2786 0.8271 0.031 Uiso calc R 1 . .
C C8 0.18828(16) 0.23812(4) 0.99139(14) 0.0228(3) Uani d . 1 . .
H H8A 0.1331 0.2178 0.9896 0.027 Uiso calc R 1 . .
H H8B 0.2698 0.2325 1.0305 0.027 Uiso calc R 1 . .
C C9 0.28809(16) 0.21894(4) 0.82123(14) 0.0214(3) Uani d . 1 . .
H H9A 0.3761 0.2160 0.8530 0.026 Uiso calc R 1 . .
H H9B 0.2376 0.1983 0.8361 0.026 Uiso calc R 1 . .
C C10 0.71767(17) 0.15398(4) 0.42930(14) 0.0247(4) Uani d . 1 . .
H H10 0.7880 0.1431 0.3941 0.030 Uiso calc R 1 . .
C C11 0.60312(18) 0.13877(4) 0.46555(15) 0.0281(4) Uani d . 1 . .
H H11A 0.5812 0.1157 0.4584 0.034 Uiso calc R 1 . .
C C12 0.52670(17) 0.16340(4) 0.51397(15) 0.0250(4) Uani d . 1 . .
H H12A 0.4438 0.1603 0.5462 0.030 Uiso calc R 1 . .
C C13 0.59529(15) 0.19350(4) 0.50604(13) 0.0185(3) Uani d . 1 . .
C C14 0.59120(14) 0.22819(4) 0.53385(13) 0.0176(3) Uani d . 1 . .
C C15 0.71635(15) 0.24481(4) 0.49083(13) 0.0175(3) Uani d . 1 . .
C C16 0.79390(15) 0.21608(4) 0.43832(14) 0.0200(3) Uani d . 1 . .
H H16A 0.8086 0.2205 0.3609 0.024 Uiso calc R 1 . .
H H16B 0.8791 0.2129 0.4746 0.024 Uiso calc R 1 . .
C C17 0.67828(15) 0.27266(4) 0.41111(13) 0.0199(3) Uani d . 1 . .
H H17A 0.6280 0.2901 0.4495 0.024 Uiso calc R 1 . .
H H17B 0.7583 0.2832 0.3826 0.024 Uiso calc R 1 . .
C C18 0.78953(15) 0.26041(4) 0.58545(13) 0.0202(3) Uani d . 1 . .
H H18A 0.8781 0.2671 0.5628 0.024 Uiso calc R 1 . .
H H18B 0.7430 0.2807 0.6108 0.024 Uiso calc R 1 . .
C C19 0.88204(17) 0.14731(4) 0.65250(15) 0.0250(4) Uani d . 1 . .
H H19 0.8126 0.1570 0.6922 0.030 Uiso calc R 1 . .
C C20 0.99474(18) 0.16368(4) 0.61835(16) 0.0289(4) Uani d . 1 . .
H H20 1.0159 0.1865 0.6311 0.035 Uiso calc R 1 . .
C C21 1.07093(17) 0.14066(4) 0.56230(15) 0.0256(4) Uani d . 1 . .
H H21 1.1528 0.1449 0.5296 0.031 Uiso calc R 1 . .
C C22 1.00406(15) 0.11023(4) 0.56347(13) 0.0198(3) Uani d . 1 . .
C C23 1.00883(15) 0.07613(4) 0.52823(12) 0.0180(3) Uani d . 1 . .
C C24 0.88236(14) 0.05865(4) 0.56444(13) 0.0172(3) Uani d . 1 . .
C C25 0.80686(15) 0.08571(4) 0.62717(13) 0.0188(3) Uani d . 1 . .
H H25A 0.7203 0.0898 0.5941 0.023 Uiso calc R 1 . .
H H25B 0.7950 0.0791 0.7033 0.023 Uiso calc R 1 . .
C C26 0.80900(16) 0.04725(4) 0.46370(14) 0.0219(3) Uani d . 1 . .
H H26A 0.8548 0.0281 0.4302 0.026 Uiso calc R 1 . .
H H26B 0.7200 0.0399 0.4831 0.026 Uiso calc R 1 . .
C C27 0.91564(16) 0.02804(4) 0.63456(14) 0.0231(3) Uani d . 1 . .
H H27A 0.8339 0.0172 0.6584 0.028 Uiso calc R 1 . .
H H27B 0.9649 0.0116 0.5911 0.028 Uiso calc R 1 . .
C C28 0.85751(17) 0.14907(4) -0.01890(14) 0.0244(4) Uani d . 1 . .
H H28 0.7856 0.1628 0.0006 0.029 Uiso calc R 1 . .
C C29 0.96452(18) 0.15888(4) -0.08015(15) 0.0290(4) Uani d . 1 . .
H H29 0.9785 0.1805 -0.1098 0.035 Uiso calc R 1 . .
C C30 1.04757(17) 0.13129(4) -0.09025(14) 0.0254(4) Uani d . 1 . .
H H30 1.1281 0.1307 -0.1277 0.031 Uiso calc R 1 . .
C C31 0.98977(15) 0.10492(4) -0.03510(13) 0.0193(3) Uani d . 1 . .
C C32 1.00243(14) 0.07002(4) -0.00908(12) 0.0170(3) Uani d . 1 . .
C C33 0.88121(14) 0.05919(4) 0.05423(13) 0.0168(3) Uani d . 1 . .
C C34 0.79884(15) 0.09140(4) 0.06617(13) 0.0198(3) Uani d . 1 . .
H H34A 0.7113 0.0885 0.0336 0.024 Uiso calc R 1 . .
H H34B 0.7891 0.0977 0.1429 0.024 Uiso calc R 1 . .
C C35 0.81048(15) 0.03267(4) -0.01264(13) 0.0195(3) Uani d . 1 . .
H H35A 0.8612 0.0115 -0.0131 0.023 Uiso calc R 1 . .
H H35B 0.7237 0.0280 0.0185 0.023 Uiso calc R 1 . .
C C36 0.92196(16) 0.04439(4) 0.16262(13) 0.0207(3) Uani d . 1 . .
H H36A 0.8436 0.0368 0.2020 0.025 Uiso calc R 1 . .
H H36B 0.9787 0.0247 0.1507 0.025 Uiso calc R 1 . .
C C37 0.38558(17) 0.13759(4) 0.75589(14) 0.0246(4) Uani d . 1 . .
H H37 0.3169 0.1529 0.7414 0.030 Uiso calc R 1 . .
C C38 0.50179(18) 0.14466(4) 0.81014(15) 0.0286(4) Uani d . 1 . .
H H38 0.5260 0.1658 0.8392 0.034 Uiso calc R 1 . .
C C39 0.57621(16) 0.11548(4) 0.81455(14) 0.0236(4) Uani d . 1 . .
H H39 0.6597 0.1129 0.8470 0.028 Uiso calc R 1 . .
C C40 0.50416(15) 0.09073(4) 0.76208(13) 0.0182(3) Uani d . 1 . .
C C41 0.50526(14) 0.05629(4) 0.72993(12) 0.0160(3) Uani d . 1 . .
C C42 0.37586(14) 0.04861(4) 0.67170(13) 0.0163(3) Uani d . 1 . .
C C43 0.30152(15) 0.08220(4) 0.66999(14) 0.0211(3) Uani d . 1 . .
H H43A 0.2864 0.0900 0.5952 0.025 Uiso calc R 1 . .
H H43B 0.2166 0.0802 0.7070 0.025 Uiso calc R 1 . .
C C44 0.40411(15) 0.03513(4) 0.55893(13) 0.0197(3) Uani d . 1 . .
H H44A 0.4527 0.0138 0.5649 0.024 Uiso calc R 1 . .
H H44B 0.3208 0.0305 0.5212 0.024 Uiso calc R 1 . .
C C45 0.30486(15) 0.02149(4) 0.73617(13) 0.0195(3) Uani d . 1 . .
H H45A 0.2155 0.0186 0.7072 0.023 Uiso calc R 1 . .
H H45B 0.3513 -0.0001 0.7284 0.023 Uiso calc R 1 . .
C C46 0.36546(17) 0.15442(4) 0.08148(14) 0.0242(4) Uani d . 1 . .
H H46 0.2952 0.1633 0.0403 0.029 Uiso calc R 1 . .
C C47 0.47214(17) 0.17239(4) 0.12078(15) 0.0274(4) Uani d . 1 . .
H H47 0.4874 0.1957 0.1112 0.033 Uiso calc R 1 . .
C C48 0.55255(17) 0.15008(4) 0.17670(14) 0.0247(4) Uani d . 1 . .
H H48 0.6324 0.1553 0.2119 0.030 Uiso calc R 1 . .
C C49 0.49328(15) 0.11869(4) 0.17092(13) 0.0187(3) Uani d . 1 . .
C C50 0.50457(14) 0.08431(4) 0.20370(12) 0.0168(3) Uani d . 1 . .
C C51 0.38331(14) 0.06528(4) 0.16315(13) 0.0168(3) Uani d . 1 . .
C C52 0.30237(15) 0.09173(4) 0.10148(13) 0.0196(3) Uani d . 1 . .
H H52A 0.2916 0.0854 0.0248 0.024 Uiso calc R 1 . .
H H52B 0.2152 0.0945 0.1342 0.024 Uiso calc R 1 . .
C C53 0.42590(16) 0.03599(4) 0.09137(13) 0.0204(3) Uani d . 1 . .
H H53A 0.4839 0.0209 0.1330 0.024 Uiso calc R 1 . .
H H53B 0.3482 0.0229 0.0691 0.024 Uiso calc R 1 . .
C C54 0.31093(15) 0.05104(4) 0.26027(13) 0.0195(3) Uani d . 1 . .
H H54A 0.2243 0.0426 0.2375 0.023 Uiso calc R 1 . .
H H54B 0.3607 0.0321 0.2915 0.023 Uiso calc R 1 . .

loop_
_atom_site_aniso_label
_atom_site_aniso_U_11
_atom_site_aniso_U_22
_atom_site_aniso_U_33
_atom_site_aniso_U_12
_atom_site_aniso_U_13
_atom_site_aniso_U_23
O1 0.0194(5) 0.0193(6) 0.0238(6) -0.0030(4) -0.0024(4) 0.0027(5)
O2 0.0339(7) 0.0348(7) 0.0258(7) 0.0121(5) -0.0037(6) -0.0075(6)
O3 0.0235(6) 0.0382(7) 0.0239(7) 0.0002(5) 0.0059(5) 0.0027(5)
O4 0.0198(6) 0.0245(6) 0.0229(6) 0.0021(4) 0.0041(4) -0.0004(5)
O5 0.0213(6) 0.0331(7) 0.0190(6) -0.0004(5) -0.0008(5) 0.0014(5)
O6 0.0203(6) 0.0326(7) 0.0191(6) -0.0027(5) -0.0035(5) 0.0048(5)
O7 0.0178(5) 0.0327(7) 0.0215(6) 0.0020(5) 0.0037(4) -0.0027(5)
O8 0.0193(6) 0.0300(7) 0.0196(6) 0.0003(5) -0.0043(5) -0.0006(5)
O9 0.0235(6) 0.0372(7) 0.0213(7) 0.0065(5) 0.0007(5) 0.0055(5)
O10 0.0182(5) 0.0251(6) 0.0255(6) 0.0033(4) 0.0021(5) -0.0032(5)
O11 0.0203(6) 0.0371(7) 0.0170(6) -0.0064(5) -0.0035(5) 0.0012(5)
O12 0.0237(6) 0.0328(7) 0.0183(6) -0.0063(5) 0.0001(5) -0.0035(5)
O13 0.0174(5) 0.0212(6) 0.0240(6) 0.0016(4) -0.0021(4) 0.0008(5)
O14 0.0236(6) 0.0413(8) 0.0183(6) -0.0071(5) -0.0009(5) 0.0059(5)
O15 0.0200(6) 0.0461(8) 0.0170(6) 0.0011(5) 0.0037(5) 0.0013(5)
O16 0.0175(5) 0.0266(6) 0.0219(6) 0.0008(4) -0.0040(4) 0.0030(5)
O17 0.0254(6) 0.0335(7) 0.0175(6) -0.0014(5) 0.0012(5) -0.0017(5)
O18 0.0210(6) 0.0247(6) 0.0201(6) -0.0005(5) 0.0048(5) -0.0014(5)
N1 0.0216(7) 0.0167(7) 0.0242(8) -0.0015(5) -0.0006(5) 0.0000(5)
N2 0.0202(6) 0.0175(7) 0.0190(7) 0.0008(5) -0.0004(5) -0.0006(5)
N3 0.0198(6) 0.0175(7) 0.0182(7) -0.0001(5) -0.0004(5) -0.0005(5)
N4 0.0198(6) 0.0168(7) 0.0198(7) -0.0002(5) -0.0008(5) 0.0020(5)
N5 0.0200(6) 0.0169(7) 0.0194(7) 0.0009(5) -0.0003(5) -0.0015(5)
N6 0.0198(6) 0.0178(7) 0.0189(7) 0.0003(5) 0.0002(5) 0.0019(5)
C1 0.0309(9) 0.0169(8) 0.0277(9) -0.0044(7) 0.0059(7) 0.0007(7)
C2 0.0321(9) 0.0190(8) 0.0300(10) 0.0046(7) 0.0069(7) 0.0075(7)
C3 0.0232(8) 0.0228(8) 0.0239(9) 0.0036(6) 0.0016(6) 0.0039(7)
C4 0.0190(7) 0.0191(8) 0.0207(8) -0.0009(6) 0.0008(6) 0.0015(6)
C5 0.0182(7) 0.0180(8) 0.0160(8) 0.0009(6) 0.0002(6) 0.0008(6)
C6 0.0173(7) 0.0165(8) 0.0228(9) 0.0005(6) -0.0021(6) 0.0008(6)
C7 0.0206(8) 0.0196(8) 0.0361(10) -0.0001(6) -0.0063(7) 0.0015(7)
C8 0.0233(8) 0.0235(8) 0.0216(9) 0.0049(6) -0.0027(6) -0.0008(7)
C9 0.0202(8) 0.0213(8) 0.0228(9) 0.0023(6) 0.0014(6) 0.0007(6)
C10 0.0304(9) 0.0191(8) 0.0245(9) 0.0040(7) -0.0060(7) -0.0031(7)
C11 0.0358(10) 0.0173(8) 0.0311(10) -0.0019(7) -0.0119(8) 0.0007(7)
C12 0.0248(8) 0.0226(9) 0.0275(9) -0.0047(6) -0.0047(7) 0.0058(7)
C13 0.0192(7) 0.0178(8) 0.0185(8) 0.0010(6) -0.0014(6) 0.0015(6)
C14 0.0162(7) 0.0215(8) 0.0152(8) 0.0003(6) -0.0027(6) 0.0015(6)
C15 0.0179(7) 0.0175(8) 0.0170(8) -0.0003(6) 0.0003(6) 0.0001(6)
C16 0.0194(7) 0.0189(8) 0.0216(9) 0.0001(6) 0.0015(6) 0.0001(6)
C17 0.0218(8) 0.0192(8) 0.0187(8) 0.0007(6) 0.0005(6) 0.0006(6)
C18 0.0203(8) 0.0205(8) 0.0198(8) -0.0013(6) -0.0010(6) -0.0002(6)
C19 0.0288(9) 0.0205(8) 0.0255(9) 0.0026(7) -0.0027(7) -0.0013(7)
C20 0.0354(9) 0.0176(8) 0.0335(10) -0.0045(7) -0.0085(8) 0.0026(7)
C21 0.0238(8) 0.0246(9) 0.0282(10) -0.0050(7) -0.0038(7) 0.0062(7)
C22 0.0187(7) 0.0231(8) 0.0175(8) -0.0013(6) -0.0006(6) 0.0019(6)
C23 0.0172(7) 0.0237(8) 0.0132(8) 0.0003(6) -0.0014(6) 0.0001(6)
C24 0.0163(7) 0.0174(8) 0.0179(8) 0.0013(6) 0.0008(6) -0.0011(6)
C25 0.0183(7) 0.0179(8) 0.0204(8) -0.0002(6) 0.0026(6) 0.0009(6)
C26 0.0206(8) 0.0210(8) 0.0242(9) -0.0007(6) -0.0002(6) -0.0041(7)
C27 0.0246(8) 0.0215(8) 0.0232(9) 0.0040(6) 0.0030(6) 0.0012(7)
C28 0.0292(9) 0.0164(8) 0.0275(9) 0.0008(6) -0.0056(7) 0.0009(7)
C29 0.0364(10) 0.0196(8) 0.0309(10) -0.0084(7) -0.0070(8) 0.0076(7)
C30 0.0252(8) 0.0267(9) 0.0244(9) -0.0062(7) 0.0007(7) 0.0048(7)
C31 0.0180(7) 0.0217(8) 0.0183(8) -0.0013(6) 0.0002(6) -0.0002(6)
C32 0.0166(7) 0.0203(8) 0.0142(8) -0.0013(6) -0.0005(6) -0.0012(6)
C33 0.0169(7) 0.0156(7) 0.0180(8) 0.0001(6) 0.0009(6) 0.0010(6)
C34 0.0201(8) 0.0183(8) 0.0209(8) -0.0001(6) 0.0036(6) 0.0023(6)
C35 0.0197(7) 0.0195(8) 0.0192(8) -0.0014(6) 0.0004(6) 0.0006(6)
C36 0.0236(8) 0.0195(8) 0.0189(8) -0.0016(6) -0.0012(6) -0.0006(6)
C37 0.0292(9) 0.0178(8) 0.0269(9) 0.0033(6) 0.0033(7) -0.0044(7)
C38 0.0344(9) 0.0206(9) 0.0309(10) -0.0044(7) 0.0024(7) -0.0109(7)
C39 0.0228(8) 0.0258(9) 0.0222(9) -0.0041(6) 0.0007(6) -0.0042(7)
C40 0.0191(7) 0.0195(8) 0.0160(8) 0.0003(6) 0.0011(6) -0.0002(6)
C41 0.0165(7) 0.0176(8) 0.0141(8) -0.0011(6) 0.0013(6) 0.0012(6)
C42 0.0158(7) 0.0166(7) 0.0164(8) 0.0003(6) -0.0013(6) -0.0002(6)
C43 0.0201(8) 0.0190(8) 0.0240(9) 0.0024(6) -0.0038(6) -0.0027(6)
C44 0.0205(8) 0.0218(8) 0.0168(8) -0.0008(6) 0.0010(6) -0.0011(6)
C45 0.0178(7) 0.0219(8) 0.0187(8) -0.0012(6) 0.0006(6) 0.0015(6)
C46 0.0298(9) 0.0202(8) 0.0228(9) 0.0041(7) 0.0031(7) 0.0067(7)
C47 0.0350(9) 0.0182(8) 0.0289(10) -0.0038(7) 0.0079(7) 0.0022(7)
C48 0.0257(8) 0.0233(9) 0.0252(9) -0.0065(6) 0.0032(7) -0.0016(7)
C49 0.0183(7) 0.0206(8) 0.0172(8) -0.0001(6) 0.0000(6) 0.0008(6)
C50 0.0167(7) 0.0196(8) 0.0142(8) -0.0003(6) 0.0017(6) 0.0002(6)
C51 0.0157(7) 0.0173(7) 0.0173(8) 0.0001(6) -0.0010(6) 0.0008(6)
C52 0.0192(7) 0.0181(8) 0.0215(8) -0.0003(6) -0.0028(6) 0.0008(6)
C53 0.0241(8) 0.0194(8) 0.0177(8) -0.0010(6) -0.0008(6) -0.0002(6)
C54 0.0201(7) 0.0187(8) 0.0197(8) -0.0008(6) 0.0004(6) 0.0010(6)

loop_
_atom_type_symbol
_atom_type_description
_atom_type_scat_dispersion_real
_atom_type_scat_dispersion_imag
_atom_type_scat_source
C C 0.0181 0.0091 'International Tables Vol C Tables 4.2.6.8 and 6.1.1.4'
H H 0.0000 0.0000 'International Tables Vol C Tables 4.2.6.8 and 6.1.1.4'
N N 0.0311 0.0180 'International Tables Vol C Tables 4.2.6.8 and 6.1.1.4'
O O 0.0492 0.0322 'International Tables Vol C Tables 4.2.6.8 and 6.1.1.4'

loop_
_geom_angle_atom_site_label_1
_geom_angle_atom_site_label_2
_geom_angle_atom_site_label_3
_geom_angle_site_symmetry_1
_geom_angle_site_symmetry_3
_geom_angle
_geom_angle_publ_flag
C8 O2 H2 . . 105.5(16) ?
C9 O3 H3 . . 113.3(19) ?
C17 O5 H5 . . 106.1(17) ?
C18 O6 H6 . . 111.6(16) ?
C26 O8 H8 . . 109.1(16) ?
C27 O9 H9 . . 109.5(17) ?
C35 O11 H11 . . 110.4(16) ?
C36 O12 H12 . . 105.8(17) ?
C44 O14 H14 . . 108.5(15) ?
C45 O15 H15 . . 113.7(18) ?
C53 O17 H17 . . 106.2(17) ?
C54 O18 H18 . . 109.3(15) ?
C1 N1 C4 . . 110.24(14) ?
C1 N1 C7 . . 135.72(14) ?
C4 N1 C7 . . 114.04(13) ?
C10 N2 C13 . . 110.25(14) ?
C10 N2 C16 . . 135.44(14) ?
C13 N2 C16 . . 114.30(13) ?
C19 N3 C22 . . 110.47(14) ?
C19 N3 C25 . . 135.12(14) ?
C22 N3 C25 . . 114.40(13) ?
C28 N4 C31 . . 110.01(14) ?
C28 N4 C34 . . 135.19(14) ?
C31 N4 C34 . . 114.75(13) ?
C37 N5 C40 . . 110.07(14) ?
C37 N5 C43 . . 135.33(14) ?
C40 N5 C43 . . 114.59(13) ?
C46 N6 C49 . . 110.08(14) ?
C46 N6 C52 . . 135.20(14) ?
C49 N6 C52 . . 114.67(13) ?
N1 C1 C2 . . 107.41(15) ?
N1 C1 H1 . . 126.3 ?
C2 C1 H1 . . 126.3 ?
C3 C2 C1 . . 108.20(15) ?
C3 C2 H2A . . 125.9 ?
C1 C2 H2A . . 125.9 ?
C4 C3 C2 . . 106.65(15) ?
C4 C3 H3A . . 126.7 ?
C2 C3 H3A . . 126.7 ?
N1 C4 C3 . . 107.49(14) ?
N1 C4 C5 . . 108.86(14) ?
C3 C4 C5 . . 143.53(15) ?
O1 C5 C4 . . 128.96(14) ?
O1 C5 C6 . . 122.68(14) ?
C4 C5 C6 . . 108.35(13) ?
C9 C6 C5 . . 109.86(13) ?
C9 C6 C8 . . 107.51(13) ?
C5 C6 C8 . . 108.64(13) ?
C9 C6 C7 . . 113.67(13) ?
C5 C6 C7 . . 104.92(13) ?
C8 C6 C7 . . 112.15(14) ?
N1 C7 C6 . . 103.41(12) ?
N1 C7 H7A . . 111.1 ?
C6 C7 H7A . . 111.1 ?
N1 C7 H7B . . 111.1 ?
C6 C7 H7B . . 111.1 ?
H7A C7 H7B . . 109.0 ?
O2 C8 C6 . . 111.33(14) ?
O2 C8 H8A . . 109.4 ?
C6 C8 H8A . . 109.4 ?
O2 C8 H8B . . 109.4 ?
C6 C8 H8B . . 109.4 ?
H8A C8 H8B . . 108.0 ?
O3 C9 C6 . . 112.89(13) ?
O3 C9 H9A . . 109.0 ?
C6 C9 H9A . . 109.0 ?
O3 C9 H9B . . 109.0 ?
C6 C9 H9B . . 109.0 ?
H9A C9 H9B . . 107.8 ?
N2 C10 C11 . . 107.45(15) ?
N2 C10 H10 . . 126.3 ?
C11 C10 H10 . . 126.3 ?
C12 C11 C10 . . 107.97(15) ?
C12 C11 H11A . . 126.0 ?
C10 C11 H11A . . 126.0 ?
C11 C12 C13 . . 106.87(15) ?
C11 C12 H12A . . 126.6 ?
C13 C12 H12A . . 126.6 ?
N2 C13 C12 . . 107.45(14) ?
N2 C13 C14 . . 109.24(13) ?
C12 C13 C14 . . 143.30(16) ?
O4 C14 C13 . . 129.15(15) ?
O4 C14 C15 . . 122.96(14) ?
C13 C14 C15 . . 107.88(13) ?
C18 C15 C17 . . 108.93(13) ?
C18 C15 C16 . . 112.08(13) ?
C17 C15 C16 . . 113.26(13) ?
C18 C15 C14 . . 108.44(13) ?
C17 C15 C14 . . 108.88(12) ?
C16 C15 C14 . . 105.06(12) ?
N2 C16 C15 . . 103.49(12) ?
N2 C16 H16A . . 111.1 ?
C15 C16 H16A . . 111.1 ?
N2 C16 H16B . . 111.1 ?
C15 C16 H16B . . 111.1 ?
H16A C16 H16B . . 109.0 ?
O5 C17 C15 . . 111.92(13) ?
O5 C17 H17A . . 109.2 ?
C15 C17 H17A . . 109.2 ?
O5 C17 H17B . . 109.2 ?
C15 C17 H17B . . 109.2 ?
H17A C17 H17B . . 107.9 ?
O6 C18 C15 . . 108.77(13) ?
O6 C18 H18A . . 109.9 ?
C15 C18 H18A . . 109.9 ?
O6 C18 H18B . . 109.9 ?
C15 C18 H18B . . 109.9 ?
H18A C18 H18B . . 108.3 ?
N3 C19 C20 . . 107.30(15) ?
N3 C19 H19 . . 126.3 ?
C20 C19 H19 . . 126.3 ?
C21 C20 C19 . . 108.12(15) ?
C21 C20 H20 . . 125.9 ?
C19 C20 H20 . . 125.9 ?
C22 C21 C20 . . 106.90(15) ?
C22 C21 H21 . . 126.6 ?
C20 C21 H21 . . 126.6 ?
N3 C22 C21 . . 107.20(15) ?
N3 C22 C23 . . 108.97(13) ?
C21 C22 C23 . . 143.82(16) ?
O7 C23 C22 . . 129.30(15) ?
O7 C23 C24 . . 122.61(14) ?
C22 C23 C24 . . 108.09(13) ?
C26 C24 C27 . . 109.57(13) ?
C26 C24 C25 . . 112.05(13) ?
C27 C24 C25 . . 112.37(13) ?
C26 C24 C23 . . 107.96(13) ?
C27 C24 C23 . . 109.81(12) ?
C25 C24 C23 . . 104.88(12) ?
N3 C25 C24 . . 103.62(12) ?
N3 C25 H25A . . 111.0 ?
C24 C25 H25A . . 111.0 ?
N3 C25 H25B . . 111.0 ?
C24 C25 H25B . . 111.0 ?
H25A C25 H25B . . 109.0 ?
O8 C26 C24 . . 108.75(13) ?
O8 C26 H26A . . 109.9 ?
C24 C26 H26A . . 109.9 ?
O8 C26 H26B . . 109.9 ?
C24 C26 H26B . . 109.9 ?
H26A C26 H26B . . 108.3 ?
O9 C27 C24 . . 111.68(14) ?
O9 C27 H27A . . 109.3 ?
C24 C27 H27A . . 109.3 ?
O9 C27 H27B . . 109.3 ?
C24 C27 H27B . . 109.3 ?
H27A C27 H27B . . 107.9 ?
N4 C28 C29 . . 107.43(15) ?
N4 C28 H28 . . 126.3 ?
C29 C28 H28 . . 126.3 ?
C28 C29 C30 . . 108.09(15) ?
C28 C29 H29 . . 126.0 ?
C30 C29 H29 . . 126.0 ?
C31 C30 C29 . . 106.82(15) ?
C31 C30 H30 . . 126.6 ?
C29 C30 H30 . . 126.6 ?
N4 C31 C30 . . 107.64(14) ?
N4 C31 C32 . . 108.52(13) ?
C30 C31 C32 . . 143.79(15) ?
O10 C32 C31 . . 128.86(15) ?
O10 C32 C33 . . 122.74(14) ?
C31 C32 C33 . . 108.37(13) ?
C36 C33 C35 . . 109.85(12) ?
C36 C33 C32 . . 109.91(12) ?
C35 C33 C32 . . 107.49(13) ?
C36 C33 C34 . . 112.62(13) ?
C35 C33 C34 . . 111.67(13) ?
C32 C33 C34 . . 105.07(12) ?
N4 C34 C33 . . 103.25(12) ?
N4 C34 H34A . . 111.1 ?
C33 C34 H34A . . 111.1 ?
N4 C34 H34B . . 111.1 ?
C33 C34 H34B . . 111.1 ?
H34A C34 H34B . . 109.1 ?
O11 C35 C33 . . 107.89(12) ?
O11 C35 H35A . . 110.1 ?
C33 C35 H35A . . 110.1 ?
O11 C35 H35B . . 110.1 ?
C33 C35 H35B . . 110.1 ?
H35A C35 H35B . . 108.4 ?
O12 C36 C33 . . 110.70(13) ?
O12 C36 H36A . . 109.5 ?
C33 C36 H36A . . 109.5 ?
O12 C36 H36B . . 109.5 ?
C33 C36 H36B . . 109.5 ?
H36A C36 H36B . . 108.1 ?
N5 C37 C38 . . 107.29(15) ?
N5 C37 H37 . . 126.4 ?
C38 C37 H37 . . 126.4 ?
C39 C38 C37 . . 108.50(15) ?
C39 C38 H38 . . 125.8 ?
C37 C38 H38 . . 125.8 ?
C40 C39 C38 . . 106.47(15) ?
C40 C39 H39 . . 126.8 ?
C38 C39 H39 . . 126.8 ?
N5 C40 C39 . . 107.67(14) ?
N5 C40 C41 . . 108.64(13) ?
C39 C40 C41 . . 143.69(15) ?
O13 C41 C40 . . 128.95(14) ?
O13 C41 C42 . . 122.72(14) ?
C40 C41 C42 . . 108.32(13) ?
C44 C42 C45 . . 108.87(13) ?
C44 C42 C41 . . 109.46(12) ?
C45 C42 C41 . . 107.85(12) ?
C44 C42 C43 . . 112.88(13) ?
C45 C42 C43 . . 112.57(13) ?
C41 C42 C43 . . 105.02(12) ?
N5 C43 C42 . . 103.40(12) ?
N5 C43 H43A . . 111.1 ?
C42 C43 H43A . . 111.1 ?
N5 C43 H43B . . 111.1 ?
C42 C43 H43B . . 111.1 ?
H43A C43 H43B . . 109.0 ?
O14 C44 C42 . . 111.44(13) ?
O14 C44 H44A . . 109.3 ?
C42 C44 H44A . . 109.3 ?
O14 C44 H44B . . 109.3 ?
C42 C44 H44B . . 109.3 ?
H44A C44 H44B . . 108.0 ?
O15 C45 C42 . . 110.90(13) ?
O15 C45 H45A . . 109.5 ?
C42 C45 H45A . . 109.5 ?
O15 C45 H45B . . 109.5 ?
C42 C45 H45B . . 109.5 ?
H45A C45 H45B . . 108.0 ?
N6 C46 C47 . . 107.72(15) ?
N6 C46 H46 . . 126.1 ?
C47 C46 H46 . . 126.1 ?
C46 C47 C48 . . 107.93(15) ?
C46 C47 H47 . . 126.0 ?
C48 C47 H47 . . 126.0 ?
C49 C48 C47 . . 106.85(15) ?
C49 C48 H48 . . 126.6 ?
C47 C48 H48 . . 126.6 ?
N6 C49 C48 . . 107.42(14) ?
N6 C49 C50 . . 108.56(13) ?
C48 C49 C50 . . 144.01(15) ?
O16 C50 C49 . . 129.06(14) ?
O16 C50 C51 . . 122.65(14) ?
C49 C50 C51 . . 108.30(13) ?
C54 C51 C53 . . 108.44(13) ?
C54 C51 C50 . . 108.67(13) ?
C53 C51 C50 . . 109.45(12) ?
C54 C51 C52 . . 112.50(13) ?
C53 C51 C52 . . 112.71(13) ?
C50 C51 C52 . . 104.93(12) ?
N6 C52 C51 . . 103.51(12) ?
N6 C52 H52A . . 111.1 ?
C51 C52 H52A . . 111.1 ?
N6 C52 H52B . . 111.1 ?
C51 C52 H52B . . 111.1 ?
H52A C52 H52B . . 109.0 ?
O17 C53 C51 . . 111.41(13) ?
O17 C53 H53A . . 109.3 ?
C51 C53 H53A . . 109.3 ?
O17 C53 H53B . . 109.3 ?
C51 C53 H53B . . 109.3 ?
H53A C53 H53B . . 108.0 ?
O18 C54 C51 . . 109.04(13) ?
O18 C54 H54A . . 109.9 ?
C51 C54 H54A . . 109.9 ?
O18 C54 H54B . . 109.9 ?
C51 C54 H54B . . 109.9 ?
H54A C54 H54B . . 108.3 ?

loop_
_geom_bond_atom_site_label_1
_geom_bond_atom_site_label_2
_geom_bond_site_symmetry_2
_geom_bond_distance
_geom_bond_publ_flag
O1 C5 . 1.2353(19) ?
O2 C8 . 1.415(2) ?
O2 H2 . 0.91(3) ?
O3 C9 . 1.420(2) ?
O3 H3 . 0.87(3) ?
O4 C14 . 1.231(2) ?
O5 C17 . 1.417(2) ?
O5 H5 . 0.82(3) ?
O6 C18 . 1.424(2) ?
O6 H6 . 0.90(3) ?
O7 C23 . 1.2331(19) ?
O8 C26 . 1.431(2) ?
O8 H8 . 0.88(3) ?
O9 C27 . 1.419(2) ?
O9 H9 . 0.84(3) ?
O10 C32 . 1.2307(19) ?
O11 C35 . 1.434(2) ?
O11 H11 . 0.85(2) ?
O12 C36 . 1.4227(19) ?
O12 H12 . 0.84(3) ?
O13 C41 . 1.2339(19) ?
O14 C44 . 1.419(2) ?
O14 H14 . 0.87(3) ?
O15 C45 . 1.422(2) ?
O15 H15 . 0.93(3) ?
O16 C50 . 1.2309(19) ?
O17 C53 . 1.420(2) ?
O17 H17 . 0.88(3) ?
O18 C54 . 1.434(2) ?
O18 H18 . 0.86(2) ?
N1 C1 . 1.343(2) ?
N1 C4 . 1.378(2) ?
N1 C7 . 1.466(2) ?
N2 C10 . 1.344(2) ?
N2 C13 . 1.375(2) ?
N2 C16 . 1.463(2) ?
N3 C19 . 1.343(2) ?
N3 C22 . 1.375(2) ?
N3 C25 . 1.462(2) ?
N4 C28 . 1.348(2) ?
N4 C31 . 1.376(2) ?
N4 C34 . 1.465(2) ?
N5 C37 . 1.343(2) ?
N5 C40 . 1.378(2) ?
N5 C43 . 1.464(2) ?
N6 C46 . 1.342(2) ?
N6 C49 . 1.377(2) ?
N6 C52 . 1.463(2) ?
C1 C2 . 1.397(3) ?
C1 H1 . 0.9500 ?
C2 C3 . 1.396(2) ?
C2 H2A . 0.9500 ?
C3 C4 . 1.394(2) ?
C3 H3A . 0.9500 ?
C4 C5 . 1.428(2) ?
C5 C6 . 1.534(2) ?
C6 C9 . 1.529(2) ?
C6 C8 . 1.537(2) ?
C6 C7 . 1.541(2) ?
C7 H7A . 0.9900 ?
C7 H7B . 0.9900 ?
C8 H8A . 0.9900 ?
C8 H8B . 0.9900 ?
C9 H9A . 0.9900 ?
C9 H9B . 0.9900 ?
C10 C11 . 1.399(3) ?
C10 H10 . 0.9500 ?
C11 C12 . 1.394(3) ?
C11 H11A . 0.9500 ?
C12 C13 . 1.395(2) ?
C12 H12A . 0.9500 ?
C13 C14 . 1.426(2) ?
C14 C15 . 1.542(2) ?
C15 C18 . 1.524(2) ?
C15 C17 . 1.536(2) ?
C15 C16 . 1.541(2) ?
C16 H16A . 0.9900 ?
C16 H16B . 0.9900 ?
C17 H17A . 0.9900 ?
C17 H17B . 0.9900 ?
C18 H18A . 0.9900 ?
C18 H18B . 0.9900 ?
C19 C20 . 1.395(3) ?
C19 H19 . 0.9500 ?
C20 C21 . 1.394(3) ?
C20 H20 . 0.9500 ?
C21 C22 . 1.394(2) ?
C21 H21 . 0.9500 ?
C22 C23 . 1.429(2) ?
C23 C24 . 1.542(2) ?
C24 C26 . 1.526(2) ?
C24 C27 . 1.536(2) ?
C24 C25 . 1.541(2) ?
C25 H25A . 0.9900 ?
C25 H25B . 0.9900 ?
C26 H26A . 0.9900 ?
C26 H26B . 0.9900 ?
C27 H27A . 0.9900 ?
C27 H27B . 0.9900 ?
C28 C29 . 1.394(3) ?
C28 H28 . 0.9500 ?
C29 C30 . 1.397(3) ?
C29 H29 . 0.9500 ?
C30 C31 . 1.389(2) ?
C30 H30 . 0.9500 ?
C31 C32 . 1.434(2) ?
C32 C33 . 1.536(2) ?
C33 C36 . 1.526(2) ?
C33 C35 . 1.526(2) ?
C33 C34 . 1.545(2) ?
C34 H34A . 0.9900 ?
C34 H34B . 0.9900 ?
C35 H35A . 0.9900 ?
C35 H35B . 0.9900 ?
C36 H36A . 0.9900 ?
C36 H36B . 0.9900 ?
C37 C38 . 1.395(3) ?
C37 H37 . 0.9500 ?
C38 C39 . 1.393(3) ?
C38 H38 . 0.9500 ?
C39 C40 . 1.392(2) ?
C39 H39 . 0.9500 ?
C40 C41 . 1.430(2) ?
C41 C42 . 1.539(2) ?
C42 C44 . 1.528(2) ?
C42 C45 . 1.531(2) ?
C42 C43 . 1.541(2) ?
C43 H43A . 0.9900 ?
C43 H43B . 0.9900 ?
C44 H44A . 0.9900 ?
C44 H44B . 0.9900 ?
C45 H45A . 0.9900 ?
C45 H45B . 0.9900 ?
C46 C47 . 1.394(3) ?
C46 H46 . 0.9500 ?
C47 C48 . 1.396(3) ?
C47 H47 . 0.9500 ?
C48 C49 . 1.393(2) ?
C48 H48 . 0.9500 ?
C49 C50 . 1.434(2) ?
C50 C51 . 1.540(2) ?
C51 C54 . 1.528(2) ?
C51 C53 . 1.534(2) ?
C51 C52 . 1.543(2) ?
C52 H52A . 0.9900 ?
C52 H52B . 0.9900 ?
C53 H53A . 0.9900 ?
C53 H53B . 0.9900 ?
C54 H54A . 0.9900 ?
C54 H54B . 0.9900 ?

loop_
_geom_hbond_atom_site_label_D
_geom_hbond_atom_site_label_H
_geom_hbond_atom_site_label_A
_geom_hbond_site_symmetry_A
_geom_hbond_distance_DH
_geom_hbond_distance_HA
_geom_hbond_distance_DA
_geom_hbond_angle_DHA
O2 H2 O3 4_566 0.91(3) 1.85(3) 2.7513(19) 172(2)
O3 H3 O4 . 0.87(3) 1.95(3) 2.7612(17) 154(3)
O5 H5 O6 4_565 0.82(3) 1.98(3) 2.7776(17) 166(2)
O6 H6 O1 1_655 0.90(3) 1.80(3) 2.6801(16) 168(2)
O8 H8 O16 . 0.88(3) 1.85(3) 2.7219(16) 168(2)
O9 H9 O11 1_556 0.84(3) 1.96(3) 2.7841(18) 168(2)
O11 H11 O13 1_554 0.85(2) 1.92(2) 2.7239(16) 157(2)
O12 H12 O8 . 0.84(3) 2.00(3) 2.8186(18) 167(2)
O14 H14 O18 . 0.87(3) 1.95(3) 2.8063(18) 168(2)
O15 H15 O10 1_456 0.93(3) 1.86(3) 2.7290(16) 155(3)
O17 H17 O15 1_554 0.88(3) 1.96(3) 2.8144(18) 166(3)
O18 H18 O7 1_455 0.86(2) 1.92(2) 2.7579(17) 168(2)

loop_
_geom_torsion_atom_site_label_1
_geom_torsion_atom_site_label_2
_geom_torsion_atom_site_label_3
_geom_torsion_atom_site_label_4
_geom_torsion_site_symmetry_1
_geom_torsion_site_symmetry_2
_geom_torsion_site_symmetry_3
_geom_torsion_site_symmetry_4
_geom_torsion
_geom_torsion_publ_flag
C4 N1 C1 C2 . . . . 0.14(19) ?
C7 N1 C1 C2 . . . . 179.88(18) ?
N1 C1 C2 C3 . . . . -0.5(2) ?
C1 C2 C3 C4 . . . . 0.7(2) ?
C1 N1 C4 C3 . . . . 0.30(19) ?
C7 N1 C4 C3 . . . . -179.50(14) ?
C1 N1 C4 C5 . . . . -176.64(14) ?
C7 N1 C4 C5 . . . . 3.56(19) ?
C2 C3 C4 N1 . . . . -0.62(19) ?
C2 C3 C4 C5 . . . . 174.5(2) ?
N1 C4 C5 O1 . . . . 179.58(16) ?
C3 C4 C5 O1 . . . . 4.5(4) ?
N1 C4 C5 C6 . . . . 0.81(18) ?
C3 C4 C5 C6 . . . . -174.3(2) ?
O1 C5 C6 C9 . . . . 54.1(2) ?
C4 C5 C6 C9 . . . . -127.00(14) ?
O1 C5 C6 C8 . . . . -63.2(2) ?
C4 C5 C6 C8 . . . . 115.65(15) ?
O1 C5 C6 C7 . . . . 176.68(15) ?
C4 C5 C6 C7 . . . . -4.45(17) ?
C1 N1 C7 C6 . . . . 174.07(18) ?
C4 N1 C7 C6 . . . . -6.20(19) ?
C9 C6 C7 N1 . . . . 126.15(14) ?
C5 C6 C7 N1 . . . . 6.10(17) ?
C8 C6 C7 N1 . . . . -111.65(15) ?
C9 C6 C8 O2 . . . . -178.12(13) ?
C5 C6 C8 O2 . . . . -59.28(17) ?
C7 C6 C8 O2 . . . . 56.23(18) ?
C5 C6 C9 O3 . . . . 50.03(17) ?
C8 C6 C9 O3 . . . . 168.08(13) ?
C7 C6 C9 O3 . . . . -67.18(18) ?
C13 N2 C10 C11 . . . . 1.16(19) ?
C16 N2 C10 C11 . . . . -179.96(17) ?
N2 C10 C11 C12 . . . . -1.0(2) ?
C10 C11 C12 C13 . . . . 0.4(2) ?
C10 N2 C13 C12 . . . . -0.91(19) ?
C16 N2 C13 C12 . . . . 179.94(14) ?
C10 N2 C13 C14 . . . . 178.12(14) ?
C16 N2 C13 C14 . . . . -1.02(19) ?
C11 C12 C13 N2 . . . . 0.29(19) ?
C11 C12 C13 C14 . . . . -178.2(2) ?
N2 C13 C14 O4 . . . . -178.10(16) ?
C12 C13 C14 O4 . . . . 0.4(4) ?
N2 C13 C14 C15 . . . . 1.49(17) ?
C12 C13 C14 C15 . . . . 179.9(2) ?
O4 C14 C15 C18 . . . . 58.23(19) ?
C13 C14 C15 C18 . . . . -121.39(14) ?
O4 C14 C15 C17 . . . . -60.2(2) ?
C13 C14 C15 C17 . . . . 120.22(14) ?
O4 C14 C15 C16 . . . . 178.23(14) ?
C13 C14 C15 C16 . . . . -1.39(17) ?
C10 N2 C16 C15 . . . . -178.75(17) ?
C13 N2 C16 C15 . . . . 0.10(18) ?
C18 C15 C16 N2 . . . . 118.34(14) ?
C17 C15 C16 N2 . . . . -117.93(14) ?
C14 C15 C16 N2 . . . . 0.78(16) ?
C18 C15 C17 O5 . . . . -176.35(13) ?
C16 C15 C17 O5 . . . . 58.21(17) ?
C14 C15 C17 O5 . . . . -58.27(17) ?
C17 C15 C18 O6 . . . . 166.48(12) ?
C16 C15 C18 O6 . . . . -67.40(16) ?
C14 C15 C18 O6 . . . . 48.12(16) ?
C22 N3 C19 C20 . . . . -0.12(19) ?
C25 N3 C19 C20 . . . . -179.88(17) ?
N3 C19 C20 C21 . . . . 0.3(2) ?
C19 C20 C21 C22 . . . . -0.4(2) ?
C19 N3 C22 C21 . . . . -0.14(19) ?
C25 N3 C22 C21 . . . . 179.66(14) ?
C19 N3 C22 C23 . . . . -179.59(14) ?
C25 N3 C22 C23 . . . . 0.22(19) ?
C20 C21 C22 N3 . . . . 0.35(19) ?
C20 C21 C22 C23 . . . . 179.5(2) ?
N3 C22 C23 O7 . . . . -179.57(16) ?
C21 C22 C23 O7 . . . . 1.3(4) ?
N3 C22 C23 C24 . . . . 1.09(17) ?
C21 C22 C23 C24 . . . . -178.0(2) ?
O7 C23 C24 C26 . . . . -61.64(19) ?
C22 C23 C24 C26 . . . . 117.76(14) ?
O7 C23 C24 C27 . . . . 57.8(2) ?
C22 C23 C24 C27 . . . . -122.83(14) ?
O7 C23 C24 C25 . . . . 178.73(14) ?
C22 C23 C24 C25 . . . . -1.88(17) ?
C19 N3 C25 C24 . . . . 178.35(17) ?
C22 N3 C25 C24 . . . . -1.40(17) ?
C26 C24 C25 N3 . . . . -114.97(14) ?
C27 C24 C25 N3 . . . . 121.14(14) ?
C23 C24 C25 N3 . . . . 1.90(16) ?
C27 C24 C26 O8 . . . . -168.30(12) ?
C25 C24 C26 O8 . . . . 66.26(16) ?
C23 C24 C26 O8 . . . . -48.74(16) ?
C26 C24 C27 O9 . . . . 176.49(13) ?
C25 C24 C27 O9 . . . . -58.26(17) ?
C23 C24 C27 O9 . . . . 58.07(17) ?
C31 N4 C28 C29 . . . . -0.26(19) ?
C34 N4 C28 C29 . . . . -177.52(17) ?
N4 C28 C29 C30 . . . . 0.1(2) ?
C28 C29 C30 C31 . . . . 0.2(2) ?
C28 N4 C31 C30 . . . . 0.36(19) ?
C34 N4 C31 C30 . . . . 178.23(14) ?
C28 N4 C31 C32 . . . . -177.71(14) ?
C34 N4 C31 C32 . . . . 0.16(19) ?
C29 C30 C31 N4 . . . . -0.31(19) ?
C29 C30 C31 C32 . . . . 176.6(2) ?
N4 C31 C32 O10 . . . . 179.08(16) ?
C30 C31 C32 O10 . . . . 2.2(4) ?
N4 C31 C32 C33 . . . . 1.16(17) ?
C30 C31 C32 C33 . . . . -175.7(2) ?
O10 C32 C33 C36 . . . . 58.6(2) ?
C31 C32 C33 C36 . . . . -123.34(14) ?
O10 C32 C33 C35 . . . . -60.95(19) ?
C31 C32 C33 C35 . . . . 117.13(14) ?
O10 C32 C33 C34 . . . . 179.98(14) ?
C31 C32 C33 C34 . . . . -1.93(17) ?
C28 N4 C34 C33 . . . . 175.80(17) ?
C31 N4 C34 C33 . . . . -1.37(18) ?
C36 C33 C34 N4 . . . . 121.53(14) ?
C35 C33 C34 N4 . . . . -114.32(14) ?
C32 C33 C34 N4 . . . . 1.91(16) ?
C36 C33 C35 O11 . . . . -168.99(12) ?
C32 C33 C35 O11 . . . . -49.42(16) ?
C34 C33 C35 O11 . . . . 65.33(16) ?
C35 C33 C36 O12 . . . . 179.10(12) ?
C32 C33 C36 O12 . . . . 61.02(17) ?
C34 C33 C36 O12 . . . . -55.75(17) ?
C40 N5 C37 C38 . . . . -0.29(19) ?
C43 N5 C37 C38 . . . . -179.10(17) ?
N5 C37 C38 C39 . . . . 0.0(2) ?
C37 C38 C39 C40 . . . . 0.2(2) ?
C37 N5 C40 C39 . . . . 0.44(19) ?
C43 N5 C40 C39 . . . . 179.52(14) ?
C37 N5 C40 C41 . . . . -179.23(14) ?
C43 N5 C40 C41 . . . . -0.15(19) ?
C38 C39 C40 N5 . . . . -0.41(19) ?
C38 C39 C40 C41 . . . . 179.1(2) ?
N5 C40 C41 O13 . . . . -179.63(15) ?
C39 C40 C41 O13 . . . . 0.9(4) ?
N5 C40 C41 C42 . . . . -1.05(17) ?
C39 C40 C41 C42 . . . . 179.5(2) ?
O13 C41 C42 C44 . . . . -58.11(19) ?
C40 C41 C42 C44 . . . . 123.21(14) ?
O13 C41 C42 C45 . . . . 60.19(19) ?
C40 C41 C42 C45 . . . . -118.50(14) ?
O13 C41 C42 C43 . . . . -179.55(15) ?
C40 C41 C42 C43 . . . . 1.76(16) ?
C37 N5 C43 C42 . . . . -179.98(18) ?
C40 N5 C43 C42 . . . . 1.25(18) ?
C44 C42 C43 N5 . . . . -120.92(14) ?
C45 C42 C43 N5 . . . . 115.33(14) ?
C41 C42 C43 N5 . . . . -1.74(16) ?
C45 C42 C44 O14 . . . . -175.90(12) ?
C41 C42 C44 O14 . . . . -58.24(17) ?
C43 C42 C44 O14 . . . . 58.33(17) ?
C44 C42 C45 O15 . . . . 168.90(12) ?
C41 C42 C45 O15 . . . . 50.23(16) ?
C43 C42 C45 O15 . . . . -65.15(16) ?
C49 N6 C46 C47 . . . . 0.03(19) ?
C52 N6 C46 C47 . . . . 177.21(17) ?
N6 C46 C47 C48 . . . . 0.1(2) ?
C46 C47 C48 C49 . . . . -0.2(2) ?
C46 N6 C49 C48 . . . . -0.13(19) ?
C52 N6 C49 C48 . . . . -177.95(14) ?
C46 N6 C49 C50 . . . . 179.19(13) ?
C52 N6 C49 C50 . . . . 1.38(18) ?
C47 C48 C49 N6 . . . . 0.18(19) ?
C47 C48 C49 C50 . . . . -178.7(2) ?
N6 C49 C50 O16 . . . . 178.45(16) ?
C48 C49 C50 O16 . . . . -2.6(4) ?
N6 C49 C50 C51 . . . . -1.64(17) ?
C48 C49 C50 C51 . . . . 177.3(2) ?
O16 C50 C51 C54 . . . . 60.67(19) ?
C49 C50 C51 C54 . . . . -119.24(14) ?
O16 C50 C51 C53 . . . . -57.58(19) ?
C49 C50 C51 C53 . . . . 122.50(14) ?
O16 C50 C51 C52 . . . . -178.78(14) ?
C49 C50 C51 C52 . . . . 1.31(16) ?
C46 N6 C52 C51 . . . . -177.59(17) ?
C49 N6 C52 C51 . . . . -0.50(18) ?
C54 C51 C52 N6 . . . . 117.47(14) ?
C53 C51 C52 N6 . . . . -119.54(14) ?
C50 C51 C52 N6 . . . . -0.51(16) ?
C54 C51 C53 O17 . . . . 179.10(13) ?
C50 C51 C53 O17 . . . . -62.50(17) ?
C52 C51 C53 O17 . . . . 53.87(17) ?
C53 C51 C54 O18 . . . . 167.38(12) ?
C50 C51 C54 O18 . . . . 48.49(16) ?
C52 C51 C54 O18 . . . . -67.26(16) ?
